data_8101925
loop_
_publ_author_name
'Tinant, B.'
'Laurent, M.'
'Marchand-Brynaert, J.'

_publ_section_title
;
Crystal structure of N-(diphenyl)methyl-3(S)-[1'(R)-hydroxoethyl]-
4(S)-[2'',2''-dimethyl-1''-oxopropyl]-2-azetidinone, C~23~H~27~NO~3~
;
_journal_issue 1
_journal_name_full 'Zeitschrift f\"ur Kristallographie - New Crystal Structures'
_journal_page_first 71
_journal_page_last 72
_journal_volume 221
_journal_year 2006
_chemical_formula_sum 'C23 H27 N O3'
_chemical_formula_weight 365.46
_chemical_name_systematic
; 
N-(diphenyl)methyl-3(S)-[1'(R)-hydroxoethyl]-4(S)-[2",2"-dimethyl-1"-
oxopropyl]-2-azetidinone
;
_space_group_IT_number 19
_symmetry_cell_setting orthorhombic
_symmetry_space_group_name_Hall 'P 2ac 2ab'
_symmetry_space_group_name_H-M 'P 21 21 21'
_atom_sites_solution_hydrogens geom
_atom_sites_solution_primary direct
_atom_sites_solution_secondary difmap
_audit_creation_method SHELXL-97
_cell_angle_alpha 90.00
_cell_angle_beta 90.00
_cell_angle_gamma 90.00
_cell_formula_units_Z 4
_cell_length_a 6.054(2)
_cell_length_b 11.479(5)
_cell_length_c 29.210(3)
_cell_measurement_temperature 125(2)
_cell_measurement_theta_max 25.
_cell_measurement_theta_min 3.
_cell_volume 2029.9(11)
_computing_cell_refinement MAR
_computing_data_collection MAR
_computing_data_reduction MARHKL
_computing_molecular_graphics 'PLUTON [7]'
_computing_structure_refinement 'SHELXL-97 [6]'
_computing_structure_solution 'SHELXS-97 [6]'
_diffrn_ambient_temperature 125(2)
_diffrn_detector_area_resol_mean 6.66
_diffrn_measured_fraction_theta_full 0.943
_diffrn_measured_fraction_theta_max 0.943
_diffrn_measurement_device_type 'MAR345 IP'
_diffrn_measurement_method '30 images, \D\f = 3\%'
_diffrn_radiation_monochromator graphite
_diffrn_radiation_source 'RU200 rotating anode'
_diffrn_radiation_type MoK\a
_diffrn_radiation_wavelength 0.71069
_diffrn_reflns_av_R_equivalents 0.050
_diffrn_reflns_av_sigmaI/netI 0.0846
_diffrn_reflns_limit_h_max 7
_diffrn_reflns_limit_h_min -7
_diffrn_reflns_limit_k_max 13
_diffrn_reflns_limit_k_min -13
_diffrn_reflns_limit_l_max 35
_diffrn_reflns_limit_l_min -34
_diffrn_reflns_number 4161
_diffrn_reflns_theta_full 25.36
_diffrn_reflns_theta_max 25.36
_diffrn_reflns_theta_min 2.74
_exptl_absorpt_coefficient_mu 0.079
_exptl_absorpt_correction_type none
_exptl_crystal_colour colorless
_exptl_crystal_density_diffrn 1.196
_exptl_crystal_density_method 'not measured'
_exptl_crystal_description needle
_exptl_crystal_F_000 784
_exptl_crystal_size_max 0.40
_exptl_crystal_size_mid 0.22
_exptl_crystal_size_min 0.14
_refine_diff_density_max 0.522
_refine_diff_density_min -0.199
_refine_diff_density_rms 0.055
_refine_ls_abs_structure_details 'Flack H D (1983), Acta Cryst. A39, 876-881'
_refine_ls_abs_structure_Flack 0.2(15)
_refine_ls_extinction_coef 0.051(5)
_refine_ls_extinction_expression Fc^*^=kFc[1+0.001xFc^2^\l^3^/sin(2\q)]^-1/4^
_refine_ls_extinction_method SHELXL
_refine_ls_goodness_of_fit_ref 1.070
_refine_ls_hydrogen_treatment mixed
_refine_ls_matrix_type full
_refine_ls_number_parameters 270
_refine_ls_number_reflns 3258
_refine_ls_number_restraints 0
_refine_ls_restrained_S_all 1.070
_refine_ls_R_factor_all 0.0511
_refine_ls_R_factor_gt 0.0472
_refine_ls_shift/su_max 0.000
_refine_ls_shift/su_mean 0.000
_refine_ls_structure_factor_coef Fsqd
_refine_ls_weighting_details 'calc w=1/[\s^2^(Fo^2^)+(0.0000P)^2^+0.7104P] where P=(Fo^2^+2Fc^2^)/3'
_refine_ls_weighting_scheme calc
_refine_ls_wR_factor_gt 0.1175
_refine_ls_wR_factor_ref 0.1209
_reflns_number_gt 3040
_reflns_number_total 3258
_reflns_threshold_expression >2sigma(I)
_cod_data_source_file 1267-1720.cff
_cod_data_source_block lm055
_cod_original_sg_symbol_H-M P2(1)2(1)2(1)
_cod_database_code 8101925

loop_
_symmetry_equiv_pos_as_xyz
'x, y, z'
'-x+1/2, -y, z+1/2'
'x+1/2, -y+1/2, -z'
'-x, y+1/2, -z+1/2'

loop_
_atom_site_label
_atom_site_type_symbol
_atom_site_fract_x
_atom_site_fract_y
_atom_site_fract_z
_atom_site_U_iso_or_equiv
_atom_site_adp_type
_atom_site_occupancy
_atom_site_symmetry_multiplicity
_atom_site_Wyckoff_symbol
_atom_site_calc_flag
_atom_site_refinement_flags
_atom_site_disorder_assembly
_atom_site_disorder_group
N1 N 0.8739(3) 1.05936(15) 0.14465(6) 0.0188(4) Uani 1 4 a d . . .
C2 C 0.8521(4) 1.04947(19) 0.19067(8) 0.0241(5) Uani 1 4 a d . . .
C3 C 0.8738(4) 0.91671(19) 0.18878(7) 0.0226(5) Uani 1 4 a d . . .
C4 C 0.8562(4) 0.93369(18) 0.13537(7) 0.0185(5) Uani 1 4 a d . . .
C5 C 0.6307(4) 0.90038(19) 0.11607(7) 0.0193(5) Uani 1 4 a d . . .
O6 O 0.4757(3) 0.96545(14) 0.12193(6) 0.0275(4) Uani 1 4 a d . . .
C7 C 0.6089(4) 0.7855(2) 0.09045(8) 0.0242(5) Uani 1 4 a d . . .
C8 C 0.7105(5) 0.6872(2) 0.11871(12) 0.0453(8) Uani 1 4 a d . . .
H8A H 0.6968 0.6151 0.1023 0.0407(15) Uiso 1 4 a calc R . .
H8B H 0.6347 0.6813 0.1475 0.0407(15) Uiso 1 4 a calc R . .
H8C H 0.8638 0.7036 0.1241 0.0407(15) Uiso 1 4 a calc R . .
C9 C 0.3649(4) 0.7594(2) 0.08153(9) 0.0310(6) Uani 1 4 a d . . .
H9A H 0.3518 0.6871 0.0653 0.0407(15) Uiso 1 4 a calc R . .
H9B H 0.3019 0.8210 0.0635 0.0407(15) Uiso 1 4 a calc R . .
H9C H 0.2879 0.7540 0.1102 0.0407(15) Uiso 1 4 a calc R . .
C10 C 0.7302(5) 0.7979(3) 0.04437(10) 0.0422(7) Uani 1 4 a d . . .
H10A H 0.7188 0.7263 0.0276 0.0407(15) Uiso 1 4 a calc R . .
H10B H 0.8830 0.8154 0.0498 0.0407(15) Uiso 1 4 a calc R . .
H10C H 0.6643 0.8598 0.0270 0.0407(15) Uiso 1 4 a calc R . .
C11 C 1.0993(5) 0.8732(2) 0.20461(8) 0.0297(6) Uani 1 4 a d . . .
O12 O 1.1238(4) 0.75282(17) 0.19421(6) 0.0428(5) Uani 1 4 a d . . .
C13 C 1.1381(6) 0.8987(3) 0.25504(9) 0.0403(7) Uani 1 4 a d . . .
O14 O 0.8275(3) 1.12199(15) 0.22037(6) 0.0357(5) Uani 1 4 a d . . .
C15 C 0.8612(4) 1.16239(18) 0.11492(7) 0.0180(5) Uani 1 4 a d . . .
C16 C 1.0278(3) 1.25335(19) 0.13083(7) 0.0189(5) Uani 1 4 a d . . .
C17 C 0.9787(4) 1.37125(19) 0.12483(7) 0.0225(5) Uani 1 4 a d . . .
H17 H 0.8456 1.3929 0.1114 0.0407(15) Uiso 1 4 a calc R . .
C18 C 1.1266(4) 1.4564(2) 0.13880(8) 0.0293(5) Uani 1 4 a d . . .
H18 H 1.0933 1.5346 0.1343 0.0407(15) Uiso 1 4 a calc R . .
C19 C 1.3249(4) 1.4249(2) 0.15949(8) 0.0302(6) Uani 1 4 a d . . .
H19 H 1.4230 1.4819 0.1694 0.0407(15) Uiso 1 4 a calc R . .
C20 C 1.3752(4) 1.3080(2) 0.16524(8) 0.0279(5) Uani 1 4 a d . . .
H20 H 1.5080 1.2866 0.1789 0.0407(15) Uiso 1 4 a calc R . .
C21 C 1.2279(4) 1.2229(2) 0.15072(8) 0.0226(5) Uani 1 4 a d . . .
H21 H 1.2638 1.1446 0.1544 0.0407(15) Uiso 1 4 a calc R . .
C22 C 0.8944(4) 1.12699(18) 0.06514(7) 0.0191(5) Uani 1 4 a d . . .
C23 C 1.0922(4) 1.07754(19) 0.05013(8) 0.0230(5) Uani 1 4 a d . . .
H23 H 1.2063 1.0644 0.0708 0.0407(15) Uiso 1 4 a calc R . .
C24 C 1.1190(4) 1.0479(2) 0.00436(8) 0.0275(5) Uani 1 4 a d . . .
H24 H 1.2504 1.0142 -0.0055 0.0407(15) Uiso 1 4 a calc R . .
C25 C 0.9501(4) 1.0686(2) -0.02681(8) 0.0305(6) Uani 1 4 a d . . .
H25 H 0.9686 1.0486 -0.0574 0.0407(15) Uiso 1 4 a calc R . .
C26 C 0.7552(4) 1.1186(2) -0.01243(8) 0.0302(6) Uani 1 4 a d . . .
H26 H 0.6433 1.1335 -0.0334 0.0407(15) Uiso 1 4 a calc R . .
C27 C 0.7253(4) 1.1468(2) 0.03368(8) 0.0256(5) Uani 1 4 a d . . .
H27 H 0.5924 1.1789 0.0434 0.0407(15) Uiso 1 4 a calc R . .
H3 H 0.761(5) 0.872(3) 0.2037(11) 0.0407(15) Uiso 1 4 a d . . .
H4 H 0.982(5) 0.900(3) 0.1194(11) 0.0407(15) Uiso 1 4 a d . . .
H11 H 1.211(5) 0.916(3) 0.1855(11) 0.0407(15) Uiso 1 4 a d . . .
H12 H 1.129(5) 0.699(3) 0.2203(11) 0.0407(15) Uiso 1 4 a d . . .
H13A H 1.037(5) 0.850(3) 0.2739(11) 0.0407(15) Uiso 1 4 a d . . .
H13B H 1.138(5) 0.984(3) 0.2592(10) 0.0407(15) Uiso 1 4 a d . . .
H13C H 1.313(5) 0.868(3) 0.2619(11) 0.0407(15) Uiso 1 4 a d . . .
H15 H 0.711(5) 1.196(3) 0.1165(11) 0.0407(15) Uiso 1 4 a d . . .

loop_
_atom_site_aniso_label
_atom_site_aniso_U_11
_atom_site_aniso_U_22
_atom_site_aniso_U_33
_atom_site_aniso_U_23
_atom_site_aniso_U_13
_atom_site_aniso_U_12
N1 0.0245(9) 0.0134(9) 0.0185(9) 0.0002(7) 0.0001(7) -0.0005(8)
C2 0.0304(12) 0.0208(11) 0.0210(11) -0.0016(9) 0.0030(9) 0.0014(10)
C3 0.0312(12) 0.0189(11) 0.0177(11) 0.0008(8) 0.0057(9) -0.0008(10)
C4 0.0205(11) 0.0148(10) 0.0200(11) 0.0021(8) 0.0018(8) 0.0008(9)
C5 0.0187(10) 0.0170(10) 0.0221(10) 0.0033(8) 0.0023(8) 0.0009(9)
O6 0.0229(8) 0.0228(8) 0.0369(10) -0.0018(8) 0.0000(7) 0.0054(7)
C7 0.0188(11) 0.0178(11) 0.0359(13) -0.0043(9) 0.0010(9) -0.0010(9)
C8 0.0425(16) 0.0179(12) 0.075(2) -0.0050(13) -0.0223(15) -0.0003(11)
C9 0.0245(12) 0.0280(13) 0.0405(14) -0.0077(11) -0.0029(10) -0.0014(11)
C10 0.0375(15) 0.0447(17) 0.0445(17) -0.0240(13) 0.0103(12) -0.0139(13)
C11 0.0385(14) 0.0284(13) 0.0220(12) 0.0053(10) -0.0028(10) 0.0067(12)
O12 0.0688(14) 0.0323(10) 0.0274(10) 0.0003(8) -0.0068(9) 0.0195(10)
C13 0.0624(19) 0.0349(15) 0.0237(13) 0.0050(11) -0.0105(13) 0.0053(15)
O14 0.0580(12) 0.0250(9) 0.0242(9) -0.0045(7) 0.0062(8) 0.0037(9)
C15 0.0178(11) 0.0143(10) 0.0220(11) 0.0028(8) 0.0009(8) 0.0024(9)
C16 0.0211(11) 0.0184(11) 0.0174(10) -0.0015(9) 0.0046(8) 0.0014(9)
C17 0.0274(12) 0.0186(11) 0.0216(11) 0.0035(9) 0.0030(9) 0.0014(9)
C18 0.0392(14) 0.0164(10) 0.0324(13) 0.0005(9) 0.0057(10) -0.0023(11)
C19 0.0304(13) 0.0268(12) 0.0333(13) -0.0084(10) 0.0060(10) -0.0096(11)
C20 0.0232(12) 0.0307(13) 0.0299(12) -0.0086(10) -0.0004(10) -0.0010(10)
C21 0.0227(11) 0.0190(11) 0.0261(12) -0.0042(9) 0.0005(9) 0.0022(9)
C22 0.0239(11) 0.0137(10) 0.0198(11) 0.0023(8) -0.0014(8) -0.0014(9)
C23 0.0226(11) 0.0223(11) 0.0240(11) 0.0010(9) -0.0013(8) 0.0003(9)
C24 0.0311(12) 0.0248(12) 0.0267(12) -0.0032(9) 0.0047(10) -0.0017(11)
C25 0.0481(15) 0.0235(12) 0.0199(12) 0.0010(9) -0.0007(10) -0.0076(11)
C26 0.0392(14) 0.0267(13) 0.0246(12) 0.0051(10) -0.0126(10) -0.0037(11)
C27 0.0284(12) 0.0218(12) 0.0265(12) 0.0005(9) -0.0065(9) 0.0024(10)

loop_
_atom_type_symbol
_atom_type_description
_atom_type_scat_dispersion_real
_atom_type_scat_dispersion_imag
_atom_type_scat_source
C C 0.0033 0.0016 'International Tables Vol C Tables 4.2.6.8 and 6.1.1.4'
H H 0.0000 0.0000 'International Tables Vol C Tables 4.2.6.8 and 6.1.1.4'
N N 0.0061 0.0033 'International Tables Vol C Tables 4.2.6.8 and 6.1.1.4'
O O 0.0106 0.0060 'International Tables Vol C Tables 4.2.6.8 and 6.1.1.4'

loop_
_geom_angle_atom_site_label_1
_geom_angle_atom_site_label_2
_geom_angle_atom_site_label_3
_geom_angle
_geom_angle_site_symmetry_1
_geom_angle_site_symmetry_3
_geom_angle_publ_flag
C2 N1 C15 130.43(18) . . ?
C2 N1 C4 95.36(16) . . ?
C15 N1 C4 132.57(18) . . ?
O14 C2 N1 131.6(2) . . ?
O14 C2 C3 136.1(2) . . ?
N1 C2 C3 92.25(16) . . ?
C11 C3 C2 113.1(2) . . ?
C11 C3 C4 113.66(19) . . ?
C2 C3 C4 84.65(16) . . ?
C11 C3 H3 109.0(18) . . ?
C2 C3 H3 117.1(18) . . ?
C4 C3 H3 117.8(18) . . ?
N1 C4 C5 112.26(18) . . ?
N1 C4 C3 86.22(15) . . ?
C5 C4 C3 113.29(18) . . ?
N1 C4 H4 114.6(18) . . ?
C5 C4 H4 115.2(18) . . ?
C3 C4 H4 111.9(18) . . ?
O6 C5 C7 122.5(2) . . ?
O6 C5 C4 119.10(19) . . ?
C7 C5 C4 118.45(18) . . ?
C5 C7 C8 109.8(2) . . ?
C5 C7 C9 109.68(19) . . ?
C8 C7 C9 109.7(2) . . ?
C5 C7 C10 107.95(19) . . ?
C8 C7 C10 110.4(2) . . ?
C9 C7 C10 109.2(2) . . ?
C7 C8 H8A 109.5 . . ?
C7 C8 H8B 109.5 . . ?
H8A C8 H8B 109.5 . . ?
C7 C8 H8C 109.5 . . ?
H8A C8 H8C 109.5 . . ?
H8B C8 H8C 109.5 . . ?
C7 C9 H9A 109.5 . . ?
C7 C9 H9B 109.5 . . ?
H9A C9 H9B 109.5 . . ?
C7 C9 H9C 109.5 . . ?
H9A C9 H9C 109.5 . . ?
H9B C9 H9C 109.5 . . ?
C7 C10 H10A 109.5 . . ?
C7 C10 H10B 109.5 . . ?
H10A C10 H10B 109.5 . . ?
C7 C10 H10C 109.5 . . ?
H10A C10 H10C 109.5 . . ?
H10B C10 H10C 109.5 . . ?
O12 C11 C13 112.2(2) . . ?
O12 C11 C3 110.3(2) . . ?
C13 C11 C3 111.7(2) . . ?
O12 C11 H11 106.6(17) . . ?
C13 C11 H11 109.9(18) . . ?
C3 C11 H11 105.9(17) . . ?
C11 O12 H12 116.4(18) . . ?
C11 C13 H13A 109.4(18) . . ?
C11 C13 H13B 108.2(18) . . ?
H13A C13 H13B 119(3) . . ?
C11 C13 H13C 104.7(16) . . ?
H13A C13 H13C 107(2) . . ?
H13B C13 H13C 107(2) . . ?
N1 C15 C22 110.04(17) . . ?
N1 C15 C16 109.69(18) . . ?
C22 C15 C16 112.75(17) . . ?
N1 C15 H15 109.7(18) . . ?
C22 C15 H15 105.7(18) . . ?
C16 C15 H15 108.8(17) . . ?
C21 C16 C17 118.8(2) . . ?
C21 C16 C15 122.1(2) . . ?
C17 C16 C15 119.0(2) . . ?
C18 C17 C16 120.6(2) . . ?
C18 C17 H17 119.7 . . ?
C16 C17 H17 119.7 . . ?
C17 C18 C19 120.1(2) . . ?
C17 C18 H18 119.9 . . ?
C19 C18 H18 119.9 . . ?
C20 C19 C18 119.6(2) . . ?
C20 C19 H19 120.2 . . ?
C18 C19 H19 120.2 . . ?
C19 C20 C21 120.2(2) . . ?
C19 C20 H20 119.9 . . ?
C21 C20 H20 119.9 . . ?
C16 C21 C20 120.7(2) . . ?
C16 C21 H21 119.7 . . ?
C20 C21 H21 119.7 . . ?
C27 C22 C23 119.3(2) . . ?
C27 C22 C15 119.3(2) . . ?
C23 C22 C15 121.41(19) . . ?
C24 C23 C22 120.1(2) . . ?
C24 C23 H23 119.9 . . ?
C22 C23 H23 119.9 . . ?
C23 C24 C25 120.2(2) . . ?
C23 C24 H24 119.9 . . ?
C25 C24 H24 119.9 . . ?
C26 C25 C24 120.1(2) . . ?
C26 C25 H25 120.0 . . ?
C24 C25 H25 120.0 . . ?
C25 C26 C27 120.1(2) . . ?
C25 C26 H26 120.0 . . ?
C27 C26 H26 120.0 . . ?
C22 C27 C26 120.2(2) . . ?
C22 C27 H27 119.9 . . ?
C26 C27 H27 119.9 . . ?

loop_
_geom_bond_atom_site_label_1
_geom_bond_atom_site_label_2
_geom_bond_distance
_geom_bond_site_symmetry_2
_geom_bond_publ_flag
N1 C2 1.356(3) . ?
N1 C15 1.469(3) . ?
N1 C4 1.472(3) . ?
C2 O14 1.211(3) . ?
C2 C3 1.531(3) . ?
C3 C11 1.525(4) . ?
C3 C4 1.576(3) . ?
C3 H3 0.96(3) . ?
C4 C5 1.526(3) . ?
C4 H4 0.97(3) . ?
C5 O6 1.211(3) . ?
C5 C7 1.522(3) . ?
C7 C8 1.527(4) . ?
C7 C9 1.530(3) . ?
C7 C10 1.540(4) . ?
C8 H8A 0.9600 . ?
C8 H8B 0.9600 . ?
C8 H8C 0.9600 . ?
C9 H9A 0.9600 . ?
C9 H9B 0.9600 . ?
C9 H9C 0.9600 . ?
C10 H10A 0.9600 . ?
C10 H10B 0.9600 . ?
C10 H10C 0.9600 . ?
C11 O12 1.423(3) . ?
C11 C13 1.520(3) . ?
C11 H11 1.00(3) . ?
O12 H12 0.98(3) . ?
C13 H13A 1.00(3) . ?
C13 H13B 0.98(3) . ?
C13 H13C 1.14(3) . ?
C15 C22 1.523(3) . ?
C15 C16 1.524(3) . ?
C15 H15 0.99(3) . ?
C16 C21 1.389(3) . ?
C16 C17 1.397(3) . ?
C17 C18 1.387(3) . ?
C17 H17 0.9300 . ?
C18 C19 1.392(4) . ?
C18 H18 0.9300 . ?
C19 C20 1.386(4) . ?
C19 H19 0.9300 . ?
C20 C21 1.390(3) . ?
C20 H20 0.9300 . ?
C21 H21 0.9300 . ?
C22 C27 1.394(3) . ?
C22 C23 1.396(3) . ?
C23 C24 1.389(3) . ?
C23 H23 0.9300 . ?
C24 C25 1.390(3) . ?
C24 H24 0.9300 . ?
C25 C26 1.378(4) . ?
C25 H25 0.9300 . ?
C26 C27 1.397(4) . ?
C26 H26 0.9300 . ?
C27 H27 0.9300 . ?

loop_
_geom_torsion_atom_site_label_1
_geom_torsion_atom_site_label_2
_geom_torsion_atom_site_label_3
_geom_torsion_atom_site_label_4
_geom_torsion
_geom_torsion_site_symmetry_1
_geom_torsion_site_symmetry_2
_geom_torsion_site_symmetry_3
_geom_torsion_site_symmetry_4
_geom_torsion_publ_flag
C15 N1 C2 O14 -4.3(4) . . . . ?
C4 N1 C2 O14 -170.8(3) . . . . ?
C15 N1 C2 C3 176.4(2) . . . . ?
C4 N1 C2 C3 9.92(19) . . . . ?
O14 C2 C3 C11 -75.0(4) . . . . ?
N1 C2 C3 C11 104.2(2) . . . . ?
O14 C2 C3 C4 171.5(3) . . . . ?
N1 C2 C3 C4 -9.25(18) . . . . ?
C2 N1 C4 C5 104.01(19) . . . . ?
C15 N1 C4 C5 -62.1(3) . . . . ?
C2 N1 C4 C3 -9.64(19) . . . . ?
C15 N1 C4 C3 -175.7(2) . . . . ?
C11 C3 C4 N1 -104.3(2) . . . . ?
C2 C3 C4 N1 8.53(17) . . . . ?
C11 C3 C4 C5 143.0(2) . . . . ?
C2 C3 C4 C5 -104.1(2) . . . . ?
N1 C4 C5 O6 -20.3(3) . . . . ?
C3 C4 C5 O6 75.3(3) . . . . ?
N1 C4 C5 C7 160.21(19) . . . . ?
C3 C4 C5 C7 -104.1(2) . . . . ?
O6 C5 C7 C8 -129.9(2) . . . . ?
C4 C5 C7 C8 49.6(3) . . . . ?
O6 C5 C7 C9 -9.3(3) . . . . ?
C4 C5 C7 C9 170.16(19) . . . . ?
O6 C5 C7 C10 109.7(3) . . . . ?
C4 C5 C7 C10 -70.9(3) . . . . ?
C2 C3 C11 O12 -169.30(19) . . . . ?
C4 C3 C11 O12 -74.9(2) . . . . ?
C2 C3 C11 C13 65.2(3) . . . . ?
C4 C3 C11 C13 159.6(2) . . . . ?
C2 N1 C15 C22 -179.2(2) . . . . ?
C4 N1 C15 C22 -17.6(3) . . . . ?
C2 N1 C15 C16 56.2(3) . . . . ?
C4 N1 C15 C16 -142.2(2) . . . . ?
N1 C15 C16 C21 32.2(3) . . . . ?
C22 C15 C16 C21 -90.8(2) . . . . ?
N1 C15 C16 C17 -148.48(19) . . . . ?
C22 C15 C16 C17 88.5(2) . . . . ?
C21 C16 C17 C18 -0.5(3) . . . . ?
C15 C16 C17 C18 -179.8(2) . . . . ?
C16 C17 C18 C19 -0.8(3) . . . . ?
C17 C18 C19 C20 1.2(3) . . . . ?
C18 C19 C20 C21 -0.4(3) . . . . ?
C17 C16 C21 C20 1.2(3) . . . . ?
C15 C16 C21 C20 -179.4(2) . . . . ?
C19 C20 C21 C16 -0.8(3) . . . . ?
N1 C15 C22 C27 118.5(2) . . . . ?
C16 C15 C22 C27 -118.6(2) . . . . ?
N1 C15 C22 C23 -62.9(3) . . . . ?
C16 C15 C22 C23 59.9(3) . . . . ?
C27 C22 C23 C24 -0.4(3) . . . . ?
C15 C22 C23 C24 -178.9(2) . . . . ?
C22 C23 C24 C25 0.7(3) . . . . ?
C23 C24 C25 C26 0.0(4) . . . . ?
C24 C25 C26 C27 -1.1(4) . . . . ?
C23 C22 C27 C26 -0.7(3) . . . . ?
C15 C22 C27 C26 177.9(2) . . . . ?
C25 C26 C27 C22 1.4(4) . . . . ?

loop_
_cod_related_entry_id
_cod_related_entry_database
_cod_related_entry_code
1 ChemSpider 9557885
